data_7130044
loop_
_publ_author_name
'Leleu, Ludovic'
'Martzel, Thomas'
'Fall, Arona'
'Sanselme, Morgane'
'Levacher, Vincent'
'Oudeyer, Sylvain'
'Bri\`ere, Jean-Fran\,cois'

_publ_section_title
;
 Diastereoselective addition of redox active esters to azomethine imines
 by electrosynthesis
;
_journal_name_full 'Chemical Communications'
_journal_paper_doi 10.1039/D2CC01795D
_journal_year 2022
_chemical_compound_source 'synthesis as described'
_chemical_formula_moiety 'C25 H31 N3 O3'
_chemical_formula_sum 'C25 H31 N3 O3'
_chemical_formula_weight 421.53
_space_group_IT_number 14
_space_group_name_Hall '-P 2yn'
_space_group_name_H-M_alt 'P 1 21/n 1'
_symmetry_cell_setting monoclinic
_symmetry_Int_Tables_number 14
_symmetry_space_group_name_Hall '-P 2yn'
_symmetry_space_group_name_H-M 'P 1 21/n 1'
_atom_sites_solution_hydrogens geom
_atom_sites_solution_primary direct
_atom_sites_solution_secondary difmap
_audit_conform_dict_location ftp://ftp.iucr.org/pub/cif_core.dic
_audit_conform_dict_name cif_core.dic
_audit_conform_dict_version 2.4
_audit_creation_date 2021-09-28T14:39:34-00:00
_audit_creation_method 'WinGX routine CIF_UPDATE'
_audit_update_record
;
2022-02-25 deposited with the CCDC.	2022-04-25 downloaded from the CCDC.
;
_cell_angle_alpha 90
_cell_angle_beta 91.745(3)
_cell_angle_gamma 90
_cell_formula_units_Z 4
_cell_length_a 10.2426(14)
_cell_length_b 18.554(3)
_cell_length_c 12.2554(17)
_cell_measurement_reflns_used 1645
_cell_measurement_temperature 293(2)
_cell_measurement_theta_max 23.27
_cell_measurement_theta_min 1.99
_cell_measurement_wavelength 0.71073
_cell_volume 2328.0(6)
_computing_molecular_graphics 'Ortep-3 for Windows (Farrugia, 1997)'
_computing_publication_material 'WinGX publication routines (Farrugia, 1999)'
_computing_structure_refinement 'SHELXL-97 (Sheldrick, 2008)'
_diffrn_ambient_temperature 293(2)
_diffrn_measured_fraction_theta_full 0.999
_diffrn_measured_fraction_theta_max 0.999
_diffrn_measurement_device_type 'SMART APEX I Bruker'
_diffrn_radiation_monochromator graphite
_diffrn_radiation_probe x-ray
_diffrn_radiation_type MoK\a
_diffrn_radiation_wavelength 0.71073
_diffrn_reflns_av_R_equivalents 0.0723
_diffrn_reflns_av_unetI/netI 0.0862
_diffrn_reflns_limit_h_max 11
_diffrn_reflns_limit_h_min -11
_diffrn_reflns_limit_k_max 20
_diffrn_reflns_limit_k_min -20
_diffrn_reflns_limit_l_max 13
_diffrn_reflns_limit_l_min -8
_diffrn_reflns_number 10371
_diffrn_reflns_theta_full 23.27
_diffrn_reflns_theta_max 23.27
_diffrn_reflns_theta_min 1.99
_exptl_absorpt_coefficient_mu 0.08
_exptl_absorpt_correction_type none
_exptl_crystal_colour colourless
_exptl_crystal_density_diffrn 1.203
_exptl_crystal_density_method 'not measured'
_exptl_crystal_description prism
_exptl_crystal_F_000 904
_exptl_crystal_size_max 0
_exptl_crystal_size_mid 0
_exptl_crystal_size_min 0
_refine_diff_density_max 0.177
_refine_diff_density_min -0.161
_refine_diff_density_rms 0.038
_refine_ls_extinction_method none
_refine_ls_goodness_of_fit_ref 0.836
_refine_ls_hydrogen_treatment constr
_refine_ls_matrix_type full
_refine_ls_number_parameters 283
_refine_ls_number_reflns 3350
_refine_ls_number_restraints 0
_refine_ls_restrained_S_all 0.836
_refine_ls_R_factor_all 0.1074
_refine_ls_R_factor_gt 0.0521
_refine_ls_shift/su_max 0
_refine_ls_shift/su_mean 0
_refine_ls_structure_factor_coef Fsqd
_refine_ls_weighting_details 'calc w=1/[\s^2^(Fo^2^)+(0.0528P)^2^+0.0000P] where P=(Fo^2^+2Fc^2^)/3'
_refine_ls_weighting_scheme calc
_refine_ls_wR_factor_gt 0.1099
_refine_ls_wR_factor_ref 0.1295
_reflns_number_gt 1645
_reflns_number_total 3350
_reflns_threshold_expression >2\s(I)
_cod_data_source_file d2cc01795d2.cif
_cod_data_source_block lgl247
_cod_original_sg_symbol_H-M 'P 21/n'
_cod_database_code 7130044

loop_
_symmetry_equiv_pos_as_xyz
'x, y, z'
'-x+1/2, y+1/2, -z+1/2'
'-x, -y, -z'
'x-1/2, -y-1/2, z-1/2'

loop_
_atom_site_label
_atom_site_type_symbol
_atom_site_fract_x
_atom_site_fract_y
_atom_site_fract_z
_atom_site_U_iso_or_equiv
_atom_site_adp_type
_atom_site_occupancy
_atom_site_symmetry_multiplicity
_atom_site_calc_flag
_atom_site_refinement_flags
_atom_site_disorder_assembly
_atom_site_disorder_group
C1 C 0.7618(3) 0.28967(16) 0.4002(3) 0.0543(9) Uani 1 1 d . . .
C2 C 0.8743(3) 0.28547(17) 0.4811(3) 0.0645(10) Uani 1 1 d . . .
H2A H 0.8448 0.2733 0.5533 0.077 Uiso 1 1 calc R . .
H2B H 0.9218 0.3307 0.4849 0.077 Uiso 1 1 calc R . .
C3 C 0.9586(3) 0.22503(17) 0.4347(3) 0.0598(9) Uani 1 1 d . . .
H3 H 1.0512 0.2371 0.4465 0.072 Uiso 1 1 calc R . .
C4 C 1.0186(2) 0.26701(15) 0.2518(3) 0.0493(8) Uani 1 1 d . . .
H4 H 1.025 0.3152 0.2844 0.059 Uiso 1 1 calc R . .
C5 C 1.1505(3) 0.23208(18) 0.2631(2) 0.0511(8) Uani 1 1 d . . .
C6 C 1.1667(3) 0.15828(19) 0.2509(3) 0.0629(9) Uani 1 1 d . . .
H6 H 1.0943 0.1293 0.2355 0.075 Uiso 1 1 calc R . .
C7 C 1.2895(4) 0.1272(2) 0.2613(3) 0.0775(11) Uani 1 1 d . . .
H7 H 1.2984 0.0776 0.2525 0.093 Uiso 1 1 calc R . .
C8 C 1.3972(4) 0.1681(3) 0.2843(3) 0.0832(12) Uani 1 1 d . . .
H8 H 1.4792 0.1468 0.2906 0.1 Uiso 1 1 calc R . .
C9 C 1.3836(3) 0.2404(3) 0.2981(3) 0.0783(12) Uani 1 1 d . . .
H9 H 1.4567 0.2685 0.3147 0.094 Uiso 1 1 calc R . .
C10 C 1.2609(3) 0.27265(19) 0.2874(3) 0.0644(10) Uani 1 1 d . . .
H10 H 1.2532 0.3222 0.2968 0.077 Uiso 1 1 calc R . .
C11 C 0.9733(2) 0.27590(15) 0.1305(3) 0.0498(8) Uani 1 1 d . . .
C12 C 0.8667(3) 0.33496(16) 0.1061(3) 0.0658(10) Uani 1 1 d . . .
H12A H 0.8083 0.3235 0.0447 0.079 Uiso 1 1 calc R . .
H12B H 0.8179 0.3487 0.1695 0.079 Uiso 1 1 calc R . .
C13 C 0.9747(3) 0.38807(17) 0.0785(3) 0.0792(11) Uani 1 1 d . . .
H13A H 0.9585 0.414 0.0106 0.095 Uiso 1 1 calc R . .
H13B H 0.9979 0.421 0.1374 0.095 Uiso 1 1 calc R . .
C14 C 1.0686(3) 0.32474(15) 0.0684(3) 0.0593(9) Uani 1 1 d . . .
H14A H 1.1518 0.332 0.1067 0.071 Uiso 1 1 calc R . .
H14B H 1.0813 0.3097 -0.0064 0.071 Uiso 1 1 calc R . .
C15 C 0.8415(3) 0.16812(18) 0.0787(3) 0.0540(9) Uani 1 1 d . . .
C16 C 0.7603(3) 0.04777(17) 0.0291(3) 0.0651(10) Uani 1 1 d . . .
C17 C 0.6405(3) 0.0713(2) -0.0311(4) 0.1288(18) Uani 1 1 d . . .
H17A H 0.5975 0.1078 0.0101 0.193 Uiso 1 1 calc R . .
H17B H 0.583 0.0308 -0.0416 0.193 Uiso 1 1 calc R . .
H17C H 0.6631 0.0904 -0.1008 0.193 Uiso 1 1 calc R . .
C18 C 0.8243(4) -0.0132(2) -0.0312(4) 0.1230(17) Uani 1 1 d . . .
H18A H 0.846 0.0026 -0.103 0.184 Uiso 1 1 calc R . .
H18B H 0.7652 -0.0533 -0.0369 0.184 Uiso 1 1 calc R . .
H18C H 0.9025 -0.0278 0.0081 0.184 Uiso 1 1 calc R . .
C19 C 0.7352(5) 0.0253(2) 0.1431(4) 0.1375(18) Uani 1 1 d . . .
H19A H 0.8166 0.0219 0.1838 0.206 Uiso 1 1 calc R . .
H19B H 0.6925 -0.0208 0.1425 0.206 Uiso 1 1 calc R . .
H19C H 0.6803 0.0603 0.1767 0.206 Uiso 1 1 calc R . .
C20 C 0.9309(4) 0.1540(2) 0.4880(4) 0.0770(11) Uani 1 1 d . . .
C21 C 0.9817(4) 0.1415(3) 0.5918(4) 0.1160(17) Uani 1 1 d . . .
H21 H 1.0356 0.1754 0.6261 0.139 Uiso 1 1 calc R . .
C22 C 0.8713(10) 0.0280(5) 0.5948(10) 0.215(7) Uani 1 1 d . . .
H22 H 0.8495 -0.014 0.6314 0.258 Uiso 1 1 calc R . .
C23 C 0.8234(7) 0.0400(3) 0.4925(7) 0.175(4) Uani 1 1 d . . .
H23 H 0.7706 0.0056 0.4581 0.21 Uiso 1 1 calc R . .
C24 C 0.9517(7) 0.0775(4) 0.6446(7) 0.185(4) Uani 1 1 d . . .
H24 H 0.9866 0.0684 0.7142 0.222 Uiso 1 1 calc R . .
C25 C 0.8524(4) 0.1035(2) 0.4386(4) 0.1046(15) Uani 1 1 d . . .
H25 H 0.8183 0.1116 0.3685 0.126 Uiso 1 1 calc R . .
N1 N 0.7983(2) 0.25432(13) 0.3120(2) 0.0586(7) Uani 1 1 d . . .
H1 H 0.7472 0.2498 0.2554 0.07 Uiso 1 1 calc R . .
N2 N 0.9263(2) 0.22439(12) 0.3158(2) 0.0533(7) Uani 1 1 d . . .
N3 N 0.9523(2) 0.20642(12) 0.07745(19) 0.0501(7) Uani 1 1 d . . .
H3A H 1.0162 0.1885 0.0425 0.06 Uiso 1 1 calc R . .
O1 O 0.65584(19) 0.31882(11) 0.41128(18) 0.0697(7) Uani 1 1 d . . .
O2 O 0.73879(18) 0.18765(11) 0.11659(18) 0.0666(7) Uani 1 1 d . . .
O3 O 0.85980(18) 0.10464(12) 0.02795(18) 0.0714(7) Uani 1 1 d . . .

loop_
_atom_site_aniso_label
_atom_site_aniso_U_11
_atom_site_aniso_U_22
_atom_site_aniso_U_33
_atom_site_aniso_U_23
_atom_site_aniso_U_13
_atom_site_aniso_U_12
C1 0.050(2) 0.044(2) 0.070(3) -0.0029(18) 0.025(2) -0.0089(16)
C2 0.062(2) 0.063(2) 0.070(3) -0.0061(19) 0.0195(19) -0.0070(17)
C3 0.0493(18) 0.073(3) 0.058(3) 0.001(2) 0.0153(17) -0.0013(17)
C4 0.0429(17) 0.0445(19) 0.061(2) -0.0053(16) 0.0170(16) -0.0073(14)
C5 0.0445(18) 0.062(2) 0.048(2) -0.0058(17) 0.0136(15) -0.0071(17)
C6 0.055(2) 0.068(3) 0.066(3) 0.0005(19) 0.0056(17) -0.0012(18)
C7 0.065(2) 0.085(3) 0.083(3) -0.001(2) 0.004(2) 0.020(2)
C8 0.057(2) 0.125(4) 0.068(3) 0.002(3) 0.002(2) 0.017(3)
C9 0.047(2) 0.125(4) 0.063(3) -0.005(3) -0.0019(17) -0.019(2)
C10 0.0496(19) 0.080(3) 0.064(3) -0.0112(19) 0.0118(17) -0.0148(19)
C11 0.0419(17) 0.045(2) 0.064(3) -0.0057(17) 0.0128(16) -0.0048(15)
C12 0.0558(19) 0.055(2) 0.087(3) 0.0007(19) 0.0115(18) 0.0049(17)
C13 0.084(2) 0.053(2) 0.101(3) 0.006(2) 0.023(2) 0.000(2)
C14 0.0600(19) 0.052(2) 0.067(3) -0.0009(17) 0.0179(17) -0.0106(17)
C15 0.0434(19) 0.054(2) 0.065(2) -0.0035(18) 0.0056(17) -0.0005(18)
C16 0.058(2) 0.046(2) 0.092(3) 0.002(2) 0.002(2) -0.0135(17)
C17 0.083(3) 0.079(3) 0.220(5) 0.024(3) -0.060(3) -0.025(2)
C18 0.113(3) 0.070(3) 0.186(5) -0.050(3) 0.015(3) -0.018(2)
C19 0.208(5) 0.093(4) 0.112(4) 0.016(3) 0.013(4) -0.055(3)
C20 0.073(2) 0.073(3) 0.088(4) 0.020(3) 0.040(2) 0.023(2)
C21 0.121(3) 0.136(5) 0.094(4) 0.041(3) 0.043(3) 0.065(3)
C22 0.239(10) 0.109(6) 0.308(16) 0.112(8) 0.197(11) 0.081(6)
C23 0.198(6) 0.069(4) 0.266(9) 0.043(5) 0.157(7) 0.022(4)
C24 0.204(8) 0.205(9) 0.152(7) 0.120(7) 0.099(6) 0.132(7)
C25 0.107(3) 0.059(3) 0.152(5) 0.016(3) 0.065(3) 0.002(2)
N1 0.0386(14) 0.0699(19) 0.068(2) -0.0048(16) 0.0143(13) -0.0001(13)
N2 0.0417(14) 0.0592(17) 0.060(2) -0.0011(14) 0.0154(13) -0.0046(12)
N3 0.0392(14) 0.0491(17) 0.0626(18) -0.0093(14) 0.0101(12) -0.0062(12)
O1 0.0576(13) 0.0604(15) 0.0927(19) -0.0020(12) 0.0279(12) 0.0085(12)
O2 0.0450(12) 0.0614(15) 0.0945(19) -0.0127(13) 0.0166(12) -0.0052(11)
O3 0.0522(12) 0.0566(15) 0.106(2) -0.0254(14) 0.0109(12) -0.0080(11)

loop_
_atom_type_symbol
_atom_type_description
_atom_type_scat_dispersion_real
_atom_type_scat_dispersion_imag
_atom_type_scat_source
C C 0.0033 0.0016 'International Tables Vol C Tables 4.2.6.8 and 6.1.1.4'
H H 0 0 'International Tables Vol C Tables 4.2.6.8 and 6.1.1.4'
N N 0.0061 0.0033 'International Tables Vol C Tables 4.2.6.8 and 6.1.1.4'
O O 0.0106 0.006 'International Tables Vol C Tables 4.2.6.8 and 6.1.1.4'

loop_
_geom_angle_atom_site_label_1
_geom_angle_atom_site_label_2
_geom_angle_atom_site_label_3
_geom_angle
_geom_angle_site_symmetry_1
_geom_angle_site_symmetry_3
_geom_angle_publ_flag
O1 C1 N1 125.5(3) . . ?
O1 C1 C2 128.0(3) . . ?
N1 C1 C2 106.4(3) . . ?
C1 C2 C3 102.9(3) . . ?
C1 C2 H2A 111.2 . . ?
C3 C2 H2A 111.2 . . ?
C1 C2 H2B 111.2 . . ?
C3 C2 H2B 111.2 . . ?
H2A C2 H2B 109.1 . . ?
N2 C3 C20 112.3(3) . . ?
N2 C3 C2 104.9(3) . . ?
C20 C3 C2 111.3(3) . . ?
N2 C3 H3 109.4 . . ?
C20 C3 H3 109.4 . . ?
C2 C3 H3 109.4 . . ?
N2 C4 C5 108.0(2) . . ?
N2 C4 C11 112.8(2) . . ?
C5 C4 C11 112.1(2) . . ?
N2 C4 H4 107.9 . . ?
C5 C4 H4 107.9 . . ?
C11 C4 H4 107.9 . . ?
C10 C5 C6 117.4(3) . . ?
C10 C5 C4 120.8(3) . . ?
C6 C5 C4 121.8(3) . . ?
C7 C6 C5 120.8(3) . . ?
C7 C6 H6 119.6 . . ?
C5 C6 H6 119.6 . . ?
C8 C7 C6 120.9(4) . . ?
C8 C7 H7 119.5 . . ?
C6 C7 H7 119.5 . . ?
C9 C8 C7 119.4(3) . . ?
C9 C8 H8 120.3 . . ?
C7 C8 H8 120.3 . . ?
C8 C9 C10 120.4(3) . . ?
C8 C9 H9 119.8 . . ?
C10 C9 H9 119.8 . . ?
C5 C10 C9 121.0(3) . . ?
C5 C10 H10 119.5 . . ?
C9 C10 H10 119.5 . . ?
N3 C11 C14 112.7(2) . . ?
N3 C11 C4 111.6(2) . . ?
C14 C11 C4 111.0(2) . . ?
N3 C11 C12 116.1(2) . . ?
C14 C11 C12 86.7(2) . . ?
C4 C11 C12 116.3(2) . . ?
C13 C12 C11 89.3(2) . . ?
C13 C12 H12A 113.8 . . ?
C11 C12 H12A 113.8 . . ?
C13 C12 H12B 113.8 . . ?
C11 C12 H12B 113.8 . . ?
H12A C12 H12B 111 . . ?
C14 C13 C12 89.1(2) . . ?
C14 C13 H13A 113.8 . . ?
C12 C13 H13A 113.8 . . ?
C14 C13 H13B 113.8 . . ?
C12 C13 H13B 113.8 . . ?
H13A C13 H13B 111 . . ?
C13 C14 C11 90.1(2) . . ?
C13 C14 H14A 113.6 . . ?
C11 C14 H14A 113.6 . . ?
C13 C14 H14B 113.6 . . ?
C11 C14 H14B 113.6 . . ?
H14A C14 H14B 110.9 . . ?
O2 C15 N3 126.0(3) . . ?
O2 C15 O3 124.7(3) . . ?
N3 C15 O3 109.2(3) . . ?
O3 C16 C17 110.5(3) . . ?
O3 C16 C19 110.5(3) . . ?
C17 C16 C19 112.7(4) . . ?
O3 C16 C18 102.8(3) . . ?
C17 C16 C18 110.0(3) . . ?
C19 C16 C18 109.8(3) . . ?
C16 C17 H17A 109.5 . . ?
C16 C17 H17B 109.5 . . ?
H17A C17 H17B 109.5 . . ?
C16 C17 H17C 109.5 . . ?
H17A C17 H17C 109.5 . . ?
H17B C17 H17C 109.5 . . ?
C16 C18 H18A 109.5 . . ?
C16 C18 H18B 109.5 . . ?
H18A C18 H18B 109.5 . . ?
C16 C18 H18C 109.5 . . ?
H18A C18 H18C 109.5 . . ?
H18B C18 H18C 109.5 . . ?
C16 C19 H19A 109.5 . . ?
C16 C19 H19B 109.5 . . ?
H19A C19 H19B 109.5 . . ?
C16 C19 H19C 109.5 . . ?
H19A C19 H19C 109.5 . . ?
H19B C19 H19C 109.5 . . ?
C25 C20 C21 119.6(4) . . ?
C25 C20 C3 121.8(4) . . ?
C21 C20 C3 118.6(4) . . ?
C20 C21 C24 119.4(6) . . ?
C20 C21 H21 120.3 . . ?
C24 C21 H21 120.3 . . ?
C23 C22 C24 120.1(9) . . ?
C23 C22 H22 119.9 . . ?
C24 C22 H22 119.9 . . ?
C22 C23 C25 120.3(9) . . ?
C22 C23 H23 119.8 . . ?
C25 C23 H23 119.8 . . ?
C22 C24 C21 120.3(9) . . ?
C22 C24 H24 119.8 . . ?
C21 C24 H24 119.8 . . ?
C20 C25 C23 120.3(6) . . ?
C20 C25 H25 119.9 . . ?
C23 C25 H25 119.9 . . ?
C1 N1 N2 116.6(3) . . ?
C1 N1 H1 121.7 . . ?
N2 N1 H1 121.7 . . ?
N1 N2 C4 112.2(2) . . ?
N1 N2 C3 101.9(2) . . ?
C4 N2 C3 112.9(2) . . ?
C15 N3 C11 125.3(2) . . ?
C15 N3 H3A 117.3 . . ?
C11 N3 H3A 117.3 . . ?
C15 O3 C16 121.2(2) . . ?

loop_
_geom_bond_atom_site_label_1
_geom_bond_atom_site_label_2
_geom_bond_distance
_geom_bond_site_symmetry_2
_geom_bond_publ_flag
C1 O1 1.224(3) . ?
C1 N1 1.328(4) . ?
C1 C2 1.498(4) . ?
C2 C3 1.535(4) . ?
C2 H2A 0.97 . ?
C2 H2B 0.97 . ?
C3 N2 1.485(4) . ?
C3 C20 1.501(4) . ?
C3 H3 0.98 . ?
C4 N2 1.476(3) . ?
C4 C5 1.500(4) . ?
C4 C11 1.552(4) . ?
C4 H4 0.98 . ?
C5 C10 1.384(4) . ?
C5 C6 1.388(4) . ?
C6 C7 1.386(4) . ?
C6 H6 0.93 . ?
C7 C8 1.361(4) . ?
C7 H7 0.93 . ?
C8 C9 1.360(5) . ?
C8 H8 0.93 . ?
C9 C10 1.394(4) . ?
C9 H9 0.93 . ?
C10 H10 0.93 . ?
C11 N3 1.457(3) . ?
C11 C14 1.548(4) . ?
C11 C12 1.570(4) . ?
C12 C13 1.527(4) . ?
C12 H12A 0.97 . ?
C12 H12B 0.97 . ?
C13 C14 1.526(4) . ?
C13 H13A 0.97 . ?
C13 H13B 0.97 . ?
C14 H14A 0.97 . ?
C14 H14B 0.97 . ?
C15 O2 1.218(3) . ?
C15 N3 1.339(3) . ?
C15 O3 1.348(3) . ?
C16 O3 1.467(3) . ?
C16 C17 1.479(4) . ?
C16 C19 1.488(5) . ?
C16 C18 1.512(4) . ?
C17 H17A 0.96 . ?
C17 H17B 0.96 . ?
C17 H17C 0.96 . ?
C18 H18A 0.96 . ?
C18 H18B 0.96 . ?
C18 H18C 0.96 . ?
C19 H19A 0.96 . ?
C19 H19B 0.96 . ?
C19 H19C 0.96 . ?
C20 C25 1.365(5) . ?
C20 C21 1.379(5) . ?
C21 C24 1.390(8) . ?
C21 H21 0.93 . ?
C22 C23 1.351(12) . ?
C22 C24 1.364(12) . ?
C22 H22 0.93 . ?
C23 C25 1.387(6) . ?
C23 H23 0.93 . ?
C24 H24 0.93 . ?
C25 H25 0.93 . ?
N1 N2 1.423(3) . ?
N1 H1 0.86 . ?
N3 H3A 0.86 . ?

loop_
_geom_hbond_atom_site_label_D
_geom_hbond_atom_site_label_H
_geom_hbond_atom_site_label_A
_geom_hbond_distance_DH
_geom_hbond_distance_HA
_geom_hbond_distance_DA
_geom_hbond_angle_DHA
_geom_hbond_site_symmetry_A
N1 H1 O2 0.86 2.05 2.747(3) 137 .
N3 H3A O1 0.86 2.19 2.995(3) 156.1 4_665

loop_
_geom_torsion_atom_site_label_1
_geom_torsion_atom_site_label_2
_geom_torsion_atom_site_label_3
_geom_torsion_atom_site_label_4
_geom_torsion
_geom_torsion_site_symmetry_1
_geom_torsion_site_symmetry_2
_geom_torsion_site_symmetry_3
_geom_torsion_site_symmetry_4
_geom_torsion_publ_flag
O1 C1 C2 C3 163.8(3) . . . . ?
N1 C1 C2 C3 -15.5(3) . . . . ?
C1 C2 C3 N2 25.5(3) . . . . ?
C1 C2 C3 C20 -96.3(3) . . . . ?
N2 C4 C5 C10 -132.4(3) . . . . ?
C11 C4 C5 C10 102.7(3) . . . . ?
N2 C4 C5 C6 46.8(4) . . . . ?
C11 C4 C5 C6 -78.1(3) . . . . ?
C10 C5 C6 C7 -0.9(5) . . . . ?
C4 C5 C6 C7 179.8(3) . . . . ?
C5 C6 C7 C8 0.3(5) . . . . ?
C6 C7 C8 C9 0.5(6) . . . . ?
C7 C8 C9 C10 -0.8(6) . . . . ?
C6 C5 C10 C9 0.6(5) . . . . ?
C4 C5 C10 C9 179.9(3) . . . . ?
C8 C9 C10 C5 0.2(5) . . . . ?
N2 C4 C11 N3 -56.8(3) . . . . ?
C5 C4 C11 N3 65.3(3) . . . . ?
N2 C4 C11 C14 176.5(2) . . . . ?
C5 C4 C11 C14 -61.3(3) . . . . ?
N2 C4 C11 C12 79.5(3) . . . . ?
C5 C4 C11 C12 -158.3(2) . . . . ?
N3 C11 C12 C13 -129.9(3) . . . . ?
C14 C11 C12 C13 -16.2(2) . . . . ?
C4 C11 C12 C13 95.7(3) . . . . ?
C11 C12 C13 C14 16.4(2) . . . . ?
C12 C13 C14 C11 -16.6(3) . . . . ?
N3 C11 C14 C13 133.2(3) . . . . ?
C4 C11 C14 C13 -100.7(3) . . . . ?
C12 C11 C14 C13 16.2(2) . . . . ?
N2 C3 C20 C25 -16.9(4) . . . . ?
C2 C3 C20 C25 100.5(4) . . . . ?
N2 C3 C20 C21 166.1(3) . . . . ?
C2 C3 C20 C21 -76.5(4) . . . . ?
C25 C20 C21 C24 -0.3(6) . . . . ?
C3 C20 C21 C24 176.8(4) . . . . ?
C24 C22 C23 C25 -1.8(13) . . . . ?
C23 C22 C24 C21 1.9(14) . . . . ?
C20 C21 C24 C22 -0.9(10) . . . . ?
C21 C20 C25 C23 0.3(6) . . . . ?
C3 C20 C25 C23 -176.6(3) . . . . ?
C22 C23 C25 C20 0.7(9) . . . . ?
O1 C1 N1 N2 179.9(3) . . . . ?
C2 C1 N1 N2 -0.7(3) . . . . ?
C1 N1 N2 C4 -103.9(3) . . . . ?
C1 N1 N2 C3 17.2(3) . . . . ?
C5 C4 N2 N1 178.7(2) . . . . ?
C11 C4 N2 N1 -56.8(3) . . . . ?
C5 C4 N2 C3 64.2(3) . . . . ?
C11 C4 N2 C3 -171.3(2) . . . . ?
C20 C3 N2 N1 95.8(3) . . . . ?
C2 C3 N2 N1 -25.3(3) . . . . ?
C20 C3 N2 C4 -143.6(2) . . . . ?
C2 C3 N2 C4 95.3(3) . . . . ?
O2 C15 N3 C11 6.0(5) . . . . ?
O3 C15 N3 C11 -175.8(3) . . . . ?
C14 C11 N3 C15 -148.2(3) . . . . ?
C4 C11 N3 C15 86.1(3) . . . . ?
C12 C11 N3 C15 -50.4(4) . . . . ?
O2 C15 O3 C16 -9.7(5) . . . . ?
N3 C15 O3 C16 172.1(3) . . . . ?
C17 C16 O3 C15 65.4(4) . . . . ?
C19 C16 O3 C15 -60.0(4) . . . . ?
C18 C16 O3 C15 -177.2(3) . . . . ?
